data_4516003
loop_
_publ_author_name
'Liu, Qing-Xiang'
'Hu, Ze-Liang'
'Yu, Shao-Cong'
'Zhao, Zhi-Xiang'
'Wei, Deng-Che'
'Li, Hui-Long'

_publ_section_title
;
 NHC Pd(II) and Ag(I) Complexes: Synthesis, Structure, and Catalytic
 Activity in Three Types of C-C Coupling Reactions.
;
_journal_issue 4
_journal_name_full 'ACS omega'
_journal_page_first 4035
_journal_page_last 4047
_journal_paper_doi 10.1021/acsomega.8b00205
_journal_volume 3
_journal_year 2018
_chemical_formula_moiety 'C38 H36 Ag2 Br2 N6, C H2 Cl2'
_chemical_formula_sum 'C39 H38 Ag2 Br2 Cl2 N6'
_chemical_formula_weight 1037.21
_space_group_crystal_system monoclinic
_space_group_IT_number 14
_space_group_name_Hall '-P 2ybc'
_space_group_name_H-M_alt 'P 1 21/c 1'
_atom_sites_solution_hydrogens geom
_atom_sites_solution_primary direct
_audit_creation_date 2018-03-13
_audit_creation_method
;
Olex2 1.2-beta
(compiled 2018.02.02 svn.r3481 for OlexSys, GUI svn.r5470)
;
_cell_angle_alpha 90
_cell_angle_beta 108.026(3)
_cell_angle_gamma 90
_cell_formula_units_Z 4
_cell_length_a 8.4181(6)
_cell_length_b 29.944(2)
_cell_length_c 15.6855(9)
_cell_measurement_reflns_used 9943
_cell_measurement_temperature 173(2)
_cell_measurement_theta_max 28.44
_cell_measurement_theta_min 2.46
_cell_volume 3759.8(4)
_computing_cell_refinement 'Bruker SAINT'
_computing_data_collection 'Bruker APEX2'
_computing_data_reduction 'Bruker SAINT'
_computing_molecular_graphics 'Olex2 (Dolomanov et al., 2009)'
_computing_publication_material 'Olex2 (Dolomanov et al., 2009)'
_computing_structure_refinement 'ShelXL (Sheldrick, 2015)'
_computing_structure_solution 'XS (Sheldrick, 2008)'
_diffrn_ambient_temperature 173.15
_diffrn_measured_fraction_theta_full 0.996
_diffrn_measured_fraction_theta_max 0.996
_diffrn_measurement_device_type 'Bruker APEX-II CCD'
_diffrn_measurement_method '\f and \w scans'
_diffrn_radiation_monochromator graphite
_diffrn_radiation_type MoK\a
_diffrn_radiation_wavelength 0.71073
_diffrn_reflns_av_R_equivalents 0.0412
_diffrn_reflns_av_unetI/netI 0.0424
_diffrn_reflns_Laue_measured_fraction_full 0.996
_diffrn_reflns_Laue_measured_fraction_max 0.996
_diffrn_reflns_limit_h_max 10
_diffrn_reflns_limit_h_min -9
_diffrn_reflns_limit_k_max 35
_diffrn_reflns_limit_k_min -35
_diffrn_reflns_limit_l_max 18
_diffrn_reflns_limit_l_min -12
_diffrn_reflns_number 18959
_diffrn_reflns_point_group_measured_fraction_full 0.996
_diffrn_reflns_point_group_measured_fraction_max 0.996
_diffrn_reflns_theta_full 25.010
_diffrn_reflns_theta_max 25.010
_diffrn_reflns_theta_min 1.927
_diffrn_standards_number 0
_exptl_absorpt_coefficient_mu 3.348
_exptl_absorpt_correction_T_max 0.7457
_exptl_absorpt_correction_T_min 0.4987
_exptl_absorpt_correction_type multi-scan
_exptl_absorpt_process_details
'SADABS-2008/1 (Bruker,2008) was used for absorption correction. wR2(int) was 0.1029 before and 0.0425 after correction. The Ratio of minimum to maximum transmission is 0.6688. The \l/2 correction factor is 0.0015.'
_exptl_crystal_colour colourless
_exptl_crystal_colour_primary colourless
_exptl_crystal_density_diffrn 1.832
_exptl_crystal_density_method 'not measured'
_exptl_crystal_description block
_exptl_crystal_F_000 2048
_exptl_crystal_size_max 0.15
_exptl_crystal_size_mid 0.14
_exptl_crystal_size_min 0.13
_refine_diff_density_max 4.565
_refine_diff_density_min -3.036
_refine_diff_density_rms 0.204
_refine_ls_extinction_method none
_refine_ls_goodness_of_fit_ref 1.034
_refine_ls_hydrogen_treatment constr
_refine_ls_matrix_type full
_refine_ls_number_parameters 474
_refine_ls_number_reflns 6595
_refine_ls_number_restraints 84
_refine_ls_restrained_S_all 1.032
_refine_ls_R_factor_all 0.0795
_refine_ls_R_factor_gt 0.0748
_refine_ls_shift/su_max 0.000
_refine_ls_shift/su_mean 0.000
_refine_ls_structure_factor_coef Fsqd
_refine_ls_weighting_details 'w=1/[\s^2^(Fo^2^)+(0.0567P)^2^+107.0080P] where P=(Fo^2^+2Fc^2^)/3'
_refine_ls_weighting_scheme calc
_refine_ls_wR_factor_gt 0.1795
_refine_ls_wR_factor_ref 0.1822
_reflns_Friedel_coverage 0.000
_reflns_number_gt 6065
_reflns_number_total 6595
_reflns_threshold_expression 'I > 2\s(I)'
_cod_data_source_file ao8b00205_si_003.cif
_cod_data_source_block n110331a
_cod_database_code 4516003
_shelx_shelxl_version_number 2014/7
_shelx_space_group_comment
;
The symmetry employed for this shelxl refinement is uniquely defined
by the following loop, which should always be used as a source of
symmetry information in preference to the above space-group names.
They are only intended as comments.
;
_shelx_estimated_absorpt_t_max 0.670
_shelx_estimated_absorpt_t_min 0.634
_olex2_refinement_description
;
1. Fixed Uiso
 At 1.2 times of:
  All C(H) groups, All C(H,H) groups
 At 1.5 times of:
  All C(H,H,H) groups
2. Restrained distances
 Cl1-Cl2 = Cl1'-Cl2'
 2.92 with sigma of 0.01
 C39-Cl1 = C39-Cl2 = C39'-Cl1' = C39'-Cl2'
 1.78 with sigma of 0.01
3. Uiso/Uaniso restraints and constraints
Uanis(C39) \\sim Ueq, Uanis(C39') \\sim Ueq, Uanis(C9) \\sim Ueq: with sigma of
0.005 and sigma for terminal atoms of 0.01
Uanis(C24) \\sim Ueq, Uanis(C2) \\sim Ueq, Uanis(C3) \\sim Ueq, Uanis(C18)
\\sim Ueq, Uanis(C15) \\sim Ueq, Uanis(C17) \\sim Ueq, Uanis(C16) \\sim Ueq,
Uanis(C19) \\sim Ueq, Uanis(C8) \\sim Ueq, Uanis(C13) \\sim Ueq: with sigma of
0.005 and sigma for terminal atoms of 0.005
Uanis(Cl1) = Uanis(Cl1')
Uanis(C39) = Uanis(C39')
Uanis(Cl2) = Uanis(Cl2')
4. Others
 Sof(C39')=Sof(H39C)=Sof(H39D)=Sof(Cl1')=Sof(Cl2')=1-FVAR(1)
 Sof(C39)=Sof(H39A)=Sof(H39B)=Sof(Cl1)=Sof(Cl2)=FVAR(1)
5.a Secondary CH2 refined with riding coordinates:
 C6(H6A,H6B), C14(H14A,H14B), C25(H25A,H25B), C33(H33A,H33B), C39(H39A,H39B),
 C39'(H39C,H39D)
5.b Aromatic/amide H refined with riding coordinates:
 C2(H2), C3(H3), C4(H4), C5(H5), C9(H9), C10(H10), C11(H11), C12(H12),
 C28(H28), C29(H29), C30(H30), C31(H31), C35(H35), C36(H36), C37(H37), C38(H38)
5.c Idealised Me refined as rotating group:
 C21(H21A,H21B,H21C), C22(H22A,H22B,H22C), C23(H23A,H23B,H23C), C24(H24A,H24B,
 H24C)
;
_olex2_submission_special_instructions 'No special instructions were received'

loop_
_space_group_symop_operation_xyz
'x, y, z'
'-x, y+1/2, -z+1/2'
'-x, -y, -z'
'x, -y-1/2, z-1/2'

loop_
_atom_site_label
_atom_site_type_symbol
_atom_site_fract_x
_atom_site_fract_y
_atom_site_fract_z
_atom_site_U_iso_or_equiv
_atom_site_adp_type
_atom_site_occupancy
_atom_site_site_symmetry_order
_atom_site_calc_flag
_atom_site_refinement_flags_posn
_atom_site_refinement_flags_adp
_atom_site_refinement_flags_occupancy
_atom_site_disorder_assembly
_atom_site_disorder_group
Ag1 Ag -0.03207(9) 0.20324(2) -0.06898(5) 0.0196(2) Uani 1 1 d . . . . .
Ag2 Ag 0.21854(9) 0.14093(3) 0.08490(6) 0.0271(2) Uani 1 1 d . . . . .
Br1 Br 0.03267(14) 0.19534(4) 0.12143(7) 0.0343(3) Uani 1 1 d . . . . .
Br2 Br -0.04243(12) 0.12010(3) -0.09752(6) 0.0235(2) Uani 1 1 d . . . . .
N1 N 0.3707(11) 0.0548(3) 0.2880(6) 0.0277(19) Uani 1 1 d . . . . .
N2 N 0.4024(9) 0.0518(2) 0.1125(5) 0.0148(15) Uani 1 1 d . . . . .
N3 N 0.5593(9) 0.1009(2) 0.0772(5) 0.0152(15) Uani 1 1 d . . . . .
N4 N 0.0472(9) 0.2967(2) -0.1318(5) 0.0128(14) Uani 1 1 d . . . . .
N5 N -0.1961(9) 0.2978(2) -0.1131(5) 0.0137(15) Uani 1 1 d . . . . .
N6 N -0.4246(10) 0.3475(3) -0.0049(5) 0.0207(17) Uani 1 1 d . . . . .
C1 C 0.2954(11) 0.0228(3) 0.2322(6) 0.0190(19) Uani 1 1 d . . . . .
C2 C 0.3881(15) 0.0481(4) 0.3748(8) 0.039(3) Uani 1 1 d . U . . .
H2 H 0.4456 0.0701 0.4165 0.047 Uiso 1 1 calc R . . . .
C3 C 0.3288(15) 0.0118(4) 0.4069(8) 0.040(3) Uani 1 1 d . U . . .
H3 H 0.3416 0.0095 0.4690 0.048 Uiso 1 1 calc R . . . .
C4 C 0.2509(18) -0.0213(4) 0.3497(9) 0.047(3) Uani 1 1 d . . . . .
H4 H 0.2085 -0.0470 0.3709 0.057 Uiso 1 1 calc R . . . .
C5 C 0.2349(13) -0.0163(3) 0.2578(7) 0.028(2) Uani 1 1 d . . . . .
H5 H 0.1847 -0.0388 0.2154 0.034 Uiso 1 1 calc R . . . .
C6 C 0.2633(11) 0.0307(3) 0.1334(6) 0.0190(19) Uani 1 1 d . . . . .
H6A H 0.2389 0.0017 0.1015 0.023 Uiso 1 1 calc R . . . .
H6B H 0.1632 0.0498 0.1106 0.023 Uiso 1 1 calc R . . . .
C7 C 0.5440(11) 0.0294(3) 0.1090(6) 0.0163(18) Uani 1 1 d . . . . .
C8 C 0.6425(10) 0.0607(3) 0.0855(5) 0.0136(17) Uani 1 1 d . U . . .
C9 C 0.7903(10) 0.0486(3) 0.0715(6) 0.0132(17) Uani 1 1 d . U . . .
H9 H 0.8580 0.0698 0.0537 0.016 Uiso 1 1 calc R . . . .
C10 C 0.8356(12) 0.0039(3) 0.0846(6) 0.0204(19) Uani 1 1 d . . . . .
H10 H 0.9369 -0.0057 0.0758 0.025 Uiso 1 1 calc R . . . .
C11 C 0.7360(12) -0.0270(3) 0.1103(7) 0.022(2) Uani 1 1 d . . . . .
H11 H 0.7719 -0.0572 0.1197 0.027 Uiso 1 1 calc R . . . .
C12 C 0.5895(12) -0.0152(3) 0.1221(6) 0.0205(19) Uani 1 1 d . . . . .
H12 H 0.5206 -0.0364 0.1387 0.025 Uiso 1 1 calc R . . . .
C13 C 0.4109(11) 0.0955(3) 0.0939(6) 0.0162(18) Uani 1 1 d . U . . .
C14 C 0.6318(12) 0.1434(3) 0.0622(7) 0.022(2) Uani 1 1 d . . . . .
H14A H 0.7095 0.1379 0.0271 0.026 Uiso 1 1 calc R . . . .
H14B H 0.6976 0.1560 0.1208 0.026 Uiso 1 1 calc R . . . .
C15 C 0.5034(10) 0.1774(3) 0.0132(6) 0.0148(17) Uani 1 1 d . U . . .
C16 C 0.4325(10) 0.1734(3) -0.0787(6) 0.0144(17) Uani 1 1 d . U . . .
C17 C 0.3224(10) 0.2061(3) -0.1272(5) 0.0115(16) Uani 1 1 d . U . . .
C18 C 0.2940(10) 0.2441(3) -0.0823(5) 0.0108(16) Uani 1 1 d . U . . .
C19 C 0.3582(10) 0.2469(3) 0.0120(5) 0.0126(17) Uani 1 1 d . U . . .
C20 C 0.4598(11) 0.2128(3) 0.0594(6) 0.0157(18) Uani 1 1 d . . . . .
C21 C 0.4703(12) 0.1342(3) -0.1295(7) 0.022(2) Uani 1 1 d . . . . .
H21A H 0.5330 0.1117 -0.0870 0.033 Uiso 1 1 calc GR . . . .
H21B H 0.5370 0.1443 -0.1671 0.033 Uiso 1 1 calc GR . . . .
H21C H 0.3654 0.1212 -0.1674 0.033 Uiso 1 1 calc GR . . . .
C22 C 0.2392(12) 0.1993(3) -0.2257(6) 0.021(2) Uani 1 1 d . . . . .
H22A H 0.1648 0.2245 -0.2499 0.032 Uiso 1 1 calc GR . . . .
H22B H 0.1740 0.1716 -0.2352 0.032 Uiso 1 1 calc GR . . . .
H22C H 0.3243 0.1973 -0.2563 0.032 Uiso 1 1 calc GR . . . .
C23 C 0.3125(11) 0.2851(3) 0.0613(6) 0.0150(17) Uani 1 1 d . . . . .
H23A H 0.2208 0.2762 0.0837 0.022 Uiso 1 1 calc GR . . . .
H23B H 0.2772 0.3106 0.0206 0.022 Uiso 1 1 calc GR . . . .
H23C H 0.4096 0.2936 0.1118 0.022 Uiso 1 1 calc GR . . . .
C24 C 0.5246(13) 0.2153(3) 0.1613(6) 0.025(2) Uani 1 1 d . U . . .
H24A H 0.5485 0.1851 0.1860 0.037 Uiso 1 1 calc GR . . . .
H24B H 0.4400 0.2292 0.1837 0.037 Uiso 1 1 calc GR . . . .
H24C H 0.6271 0.2332 0.1797 0.037 Uiso 1 1 calc GR . . . .
C25 C 0.2138(10) 0.2845(3) -0.1347(5) 0.0106(16) Uani 1 1 d . . . . .
H25A H 0.2888 0.3103 -0.1128 0.013 Uiso 1 1 calc R . . . .
H25B H 0.2069 0.2797 -0.1982 0.013 Uiso 1 1 calc R . . . .
C26 C -0.0179(11) 0.3389(3) -0.1568(5) 0.0137(17) Uani 1 1 d . . . . .
C27 C -0.1736(11) 0.3400(3) -0.1447(5) 0.0144(17) Uani 1 1 d . . . . .
C28 C -0.2740(12) 0.3778(3) -0.1636(6) 0.0198(19) Uani 1 1 d . . . . .
H28 H -0.3816 0.3785 -0.1560 0.024 Uiso 1 1 calc R . . . .
C29 C -0.2079(13) 0.4144(3) -0.1942(6) 0.024(2) Uani 1 1 d . . . . .
H29 H -0.2724 0.4410 -0.2078 0.029 Uiso 1 1 calc R . . . .
C30 C -0.0542(13) 0.4140(3) -0.2057(6) 0.024(2) Uani 1 1 d . . . . .
H30 H -0.0148 0.4402 -0.2264 0.029 Uiso 1 1 calc R . . . .
C31 C 0.0472(12) 0.3762(3) -0.1879(6) 0.0189(19) Uani 1 1 d . . . . .
H31 H 0.1541 0.3758 -0.1965 0.023 Uiso 1 1 calc R . . . .
C32 C -0.0621(11) 0.2712(3) -0.1057(6) 0.0153(17) Uani 1 1 d . . . . .
C33 C -0.3383(11) 0.2864(3) -0.0817(6) 0.0194(19) Uani 1 1 d . . . . .
H33A H -0.3382 0.2539 -0.0701 0.023 Uiso 1 1 calc R . . . .
H33B H -0.4439 0.2939 -0.1288 0.023 Uiso 1 1 calc R . . . .
C34 C -0.3289(11) 0.3118(3) 0.0034(6) 0.0173(18) Uani 1 1 d . . . . .
C35 C -0.4156(13) 0.3704(3) 0.0699(7) 0.024(2) Uani 1 1 d . . . . .
H35 H -0.4837 0.3962 0.0643 0.029 Uiso 1 1 calc R . . . .
C36 C -0.3153(13) 0.3591(4) 0.1535(7) 0.029(2) Uani 1 1 d . . . . .
H36 H -0.3141 0.3764 0.2045 0.034 Uiso 1 1 calc R . . . .
C37 C -0.2156(13) 0.3217(4) 0.1614(7) 0.028(2) Uani 1 1 d . . . . .
H37 H -0.1450 0.3126 0.2186 0.034 Uiso 1 1 calc R . . . .
C38 C -0.2190(12) 0.2977(3) 0.0856(7) 0.024(2) Uani 1 1 d . . . . .
H38 H -0.1491 0.2724 0.0892 0.029 Uiso 1 1 calc R . . . .
C39 C 0.142(3) 0.4381(13) 0.1320(18) 0.040(4) Uani 0.313(12) 1 d D U P A 1
H39A H 0.0866 0.4661 0.1403 0.048 Uiso 0.313(12) 1 calc R . P A 1
H39B H 0.1571 0.4193 0.1858 0.048 Uiso 0.313(12) 1 calc R . P A 1
Cl1 Cl 0.014(3) 0.4096(9) 0.0364(18) 0.120(3) Uani 0.313(12) 1 d D . P A 1
Cl2 Cl 0.339(4) 0.4507(16) 0.121(2) 0.182(6) Uani 0.313(12) 1 d D . P A 1
C39' C 0.146(2) 0.4348(5) 0.0477(9) 0.040(4) Uani 0.687(12) 1 d D U P A 2
H39C H 0.2041 0.4260 0.0040 0.048 Uiso 0.687(12) 1 calc R . P A 2
H39D H 0.0639 0.4583 0.0200 0.048 Uiso 0.687(12) 1 calc R . P A 2
Cl1' Cl 0.0425(14) 0.3877(4) 0.0748(8) 0.120(3) Uani 0.687(12) 1 d D . P A 2
Cl2' Cl 0.293(2) 0.4557(6) 0.1457(9) 0.182(6) Uani 0.687(12) 1 d D . P A 2

loop_
_atom_site_aniso_label
_atom_site_aniso_U_11
_atom_site_aniso_U_22
_atom_site_aniso_U_33
_atom_site_aniso_U_23
_atom_site_aniso_U_13
_atom_site_aniso_U_12
Ag1 0.0219(4) 0.0165(4) 0.0231(4) 0.0014(3) 0.0109(3) -0.0026(3)
Ag2 0.0206(4) 0.0233(4) 0.0390(5) 0.0069(3) 0.0113(3) 0.0033(3)
Br1 0.0370(6) 0.0389(6) 0.0260(5) -0.0013(4) 0.0082(5) -0.0054(5)
Br2 0.0237(5) 0.0194(5) 0.0239(5) 0.0001(4) 0.0023(4) -0.0002(4)
N1 0.030(5) 0.034(5) 0.021(4) -0.005(4) 0.011(4) -0.010(4)
N2 0.016(4) 0.019(4) 0.010(3) 0.001(3) 0.004(3) -0.001(3)
N3 0.010(3) 0.015(4) 0.018(4) 0.004(3) 0.000(3) 0.000(3)
N4 0.011(4) 0.017(4) 0.010(3) 0.002(3) 0.003(3) 0.002(3)
N5 0.008(3) 0.020(4) 0.013(4) 0.002(3) 0.003(3) -0.004(3)
N6 0.020(4) 0.023(4) 0.022(4) -0.001(3) 0.011(3) -0.003(3)
C1 0.012(4) 0.028(5) 0.019(5) 0.001(4) 0.007(4) 0.005(4)
C2 0.038(4) 0.047(5) 0.034(4) -0.007(4) 0.013(4) -0.003(4)
C3 0.042(5) 0.045(5) 0.033(4) 0.006(4) 0.013(4) 0.007(4)
C4 0.070(9) 0.033(6) 0.051(8) 0.028(6) 0.037(7) 0.014(6)
C5 0.025(5) 0.024(5) 0.034(6) 0.001(4) 0.007(4) 0.002(4)
C6 0.011(4) 0.030(5) 0.012(4) -0.002(4) -0.001(3) -0.005(4)
C7 0.015(4) 0.020(5) 0.010(4) 0.001(3) -0.001(3) -0.001(4)
C8 0.012(3) 0.016(3) 0.010(3) 0.003(3) -0.001(3) 0.001(3)
C9 0.006(3) 0.017(3) 0.013(3) 0.002(3) -0.002(3) -0.003(3)
C10 0.018(5) 0.023(5) 0.018(5) 0.000(4) 0.002(4) 0.005(4)
C11 0.023(5) 0.014(4) 0.028(5) -0.001(4) 0.004(4) 0.004(4)
C12 0.023(5) 0.013(4) 0.024(5) 0.000(4) 0.005(4) 0.000(4)
C13 0.011(3) 0.019(3) 0.017(3) 0.001(3) 0.001(3) 0.002(3)
C14 0.016(5) 0.015(4) 0.027(5) 0.006(4) -0.002(4) 0.001(4)
C15 0.012(3) 0.015(3) 0.015(3) 0.006(3) 0.000(3) -0.003(3)
C16 0.012(3) 0.014(3) 0.019(3) 0.004(3) 0.007(3) -0.002(3)
C17 0.010(3) 0.014(3) 0.012(3) 0.004(3) 0.004(3) -0.001(3)
C18 0.008(3) 0.012(3) 0.013(3) 0.005(3) 0.003(3) 0.000(3)
C19 0.011(3) 0.016(3) 0.011(3) 0.002(3) 0.004(3) -0.003(3)
C20 0.015(4) 0.017(4) 0.014(4) 0.005(3) 0.002(3) -0.003(3)
C21 0.023(5) 0.016(4) 0.033(5) 0.002(4) 0.016(4) 0.006(4)
C22 0.026(5) 0.021(5) 0.016(5) 0.001(4) 0.004(4) 0.004(4)
C23 0.016(4) 0.017(4) 0.013(4) 0.001(3) 0.006(3) 0.000(3)
C24 0.028(4) 0.025(4) 0.018(4) 0.007(3) 0.003(3) -0.002(3)
C25 0.009(4) 0.015(4) 0.008(4) 0.008(3) 0.003(3) 0.003(3)
C26 0.015(4) 0.018(4) 0.006(4) 0.001(3) 0.000(3) 0.000(3)
C27 0.017(4) 0.015(4) 0.010(4) 0.001(3) 0.002(3) 0.000(3)
C28 0.018(5) 0.029(5) 0.009(4) 0.002(4) -0.001(3) 0.007(4)
C29 0.034(6) 0.017(5) 0.019(5) 0.007(4) 0.006(4) 0.011(4)
C30 0.030(5) 0.025(5) 0.018(5) 0.011(4) 0.009(4) 0.006(4)
C31 0.021(5) 0.024(5) 0.015(4) 0.004(4) 0.010(4) 0.004(4)
C32 0.015(4) 0.020(4) 0.011(4) 0.000(3) 0.004(3) -0.001(4)
C33 0.015(4) 0.027(5) 0.020(5) -0.003(4) 0.010(4) -0.005(4)
C34 0.015(4) 0.022(5) 0.016(4) 0.001(4) 0.006(4) -0.009(4)
C35 0.026(5) 0.021(5) 0.030(5) 0.001(4) 0.017(4) -0.002(4)
C36 0.030(6) 0.034(6) 0.021(5) -0.004(4) 0.008(4) -0.012(5)
C37 0.025(5) 0.039(6) 0.017(5) 0.007(4) 0.003(4) -0.004(5)
C38 0.022(5) 0.023(5) 0.027(5) 0.003(4) 0.007(4) 0.005(4)
C39 0.041(5) 0.042(5) 0.038(5) -0.002(3) 0.015(3) -0.002(3)
Cl1 0.123(7) 0.107(9) 0.120(9) -0.011(6) 0.021(7) 0.000(6)
Cl2 0.274(17) 0.197(11) 0.102(9) -0.052(8) 0.100(9) -0.002(11)
C39' 0.041(5) 0.042(5) 0.038(5) -0.002(3) 0.015(3) -0.002(3)
Cl1' 0.123(7) 0.107(9) 0.120(9) -0.011(6) 0.021(7) 0.000(6)
Cl2' 0.274(17) 0.197(11) 0.102(9) -0.052(8) 0.100(9) -0.002(11)

loop_
_atom_type_symbol
_atom_type_description
_atom_type_scat_dispersion_real
_atom_type_scat_dispersion_imag
_atom_type_scat_source
C C 0.0033 0.0016 'International Tables Vol C Tables 4.2.6.8 and 6.1.1.4'
H H 0.0000 0.0000 'International Tables Vol C Tables 4.2.6.8 and 6.1.1.4'
N N 0.0061 0.0033 'International Tables Vol C Tables 4.2.6.8 and 6.1.1.4'
Cl Cl 0.1484 0.1585 'International Tables Vol C Tables 4.2.6.8 and 6.1.1.4'
Br Br -0.2901 2.4595 'International Tables Vol C Tables 4.2.6.8 and 6.1.1.4'
Ag Ag -0.8971 1.1015 'International Tables Vol C Tables 4.2.6.8 and 6.1.1.4'

loop_
_geom_angle_atom_site_label_1
_geom_angle_atom_site_label_2
_geom_angle_atom_site_label_3
_geom_angle
Br1 Ag1 Ag2 46.52(3)
Br2 Ag1 Ag2 62.98(3)
Br2 Ag1 Br1 95.05(4)
C32 Ag1 Ag2 138.6(2)
C32 Ag1 Br1 109.3(2)
C32 Ag1 Br2 155.2(2)
Br1 Ag2 Ag1 58.51(3)
Br1 Ag2 Br2 91.63(4)
Br2 Ag2 Ag1 46.86(2)
C13 Ag2 Ag1 137.3(2)
C13 Ag2 Br1 163.3(2)
C13 Ag2 Br2 104.3(2)
Ag2 Br1 Ag1 74.98(4)
Ag1 Br2 Ag2 70.16(3)
C1 N1 C2 116.3(9)
C7 N2 C6 124.3(8)
C13 N2 C6 124.8(8)
C13 N2 C7 110.9(7)
C8 N3 C14 123.4(7)
C13 N3 C8 110.4(7)
C13 N3 C14 126.0(7)
C26 N4 C25 121.2(7)
C32 N4 C25 128.1(7)
C32 N4 C26 110.7(7)
C27 N5 C33 123.0(7)
C32 N5 C27 111.2(7)
C32 N5 C33 125.4(7)
C34 N6 C35 117.4(8)
N1 C1 C5 124.5(9)
N1 C1 C6 117.5(8)
C5 C1 C6 117.9(9)
N1 C2 H2 117.9
N1 C2 C3 124.1(11)
C3 C2 H2 117.9
C2 C3 H3 120.1
C2 C3 C4 119.8(11)
C4 C3 H3 120.1
C3 C4 H4 121.0
C3 C4 C5 118.0(11)
C5 C4 H4 121.0
C1 C5 C4 117.3(10)
C1 C5 H5 121.4
C4 C5 H5 121.4
N2 C6 C1 113.6(7)
N2 C6 H6A 108.9
N2 C6 H6B 108.9
C1 C6 H6A 108.9
C1 C6 H6B 108.9
H6A C6 H6B 107.7
N2 C7 C12 131.4(8)
C8 C7 N2 106.3(8)
C8 C7 C12 122.3(9)
C7 C8 N3 106.8(8)
C7 C8 C9 121.0(8)
C9 C8 N3 132.2(8)
C8 C9 H9 121.7
C8 C9 C10 116.7(8)
C10 C9 H9 121.7
C9 C10 H10 119.2
C9 C10 C11 121.5(9)
C11 C10 H10 119.2
C10 C11 H11 119.3
C12 C11 C10 121.5(9)
C12 C11 H11 119.3
C7 C12 H12 121.5
C11 C12 C7 117.1(9)
C11 C12 H12 121.5
N2 C13 Ag2 123.7(6)
N2 C13 N3 105.7(7)
N3 C13 Ag2 130.4(6)
N3 C14 H14A 108.9
N3 C14 H14B 108.9
N3 C14 C15 113.5(7)
H14A C14 H14B 107.7
C15 C14 H14A 108.9
C15 C14 H14B 108.9
C16 C15 C14 118.8(8)
C16 C15 C20 120.5(8)
C20 C15 C14 120.6(8)
C15 C16 C17 120.4(8)
C15 C16 C21 121.7(8)
C17 C16 C21 118.0(8)
C16 C17 C22 119.0(8)
C18 C17 C16 118.9(8)
C18 C17 C22 122.1(8)
C17 C18 C19 120.6(7)
C17 C18 C25 119.9(7)
C19 C18 C25 119.0(7)
C18 C19 C23 120.8(7)
C20 C19 C18 119.2(8)
C20 C19 C23 120.0(8)
C15 C20 C24 121.0(8)
C19 C20 C15 119.9(8)
C19 C20 C24 119.1(8)
C16 C21 H21A 109.5
C16 C21 H21B 109.5
C16 C21 H21C 109.5
H21A C21 H21B 109.5
H21A C21 H21C 109.5
H21B C21 H21C 109.5
C17 C22 H22A 109.5
C17 C22 H22B 109.5
C17 C22 H22C 109.5
H22A C22 H22B 109.5
H22A C22 H22C 109.5
H22B C22 H22C 109.5
C19 C23 H23A 109.5
C19 C23 H23B 109.5
C19 C23 H23C 109.5
H23A C23 H23B 109.5
H23A C23 H23C 109.5
H23B C23 H23C 109.5
C20 C24 H24A 109.5
C20 C24 H24B 109.5
C20 C24 H24C 109.5
H24A C24 H24B 109.5
H24A C24 H24C 109.5
H24B C24 H24C 109.5
N4 C25 C18 117.2(7)
N4 C25 H25A 108.0
N4 C25 H25B 108.0
C18 C25 H25A 108.0
C18 C25 H25B 108.0
H25A C25 H25B 107.2
N4 C26 C31 131.7(8)
C27 C26 N4 106.9(7)
C27 C26 C31 121.4(8)
C26 C27 N5 105.5(7)
C26 C27 C28 121.9(8)
C28 C27 N5 132.6(8)
C27 C28 H28 122.0
C29 C28 C27 116.0(9)
C29 C28 H28 122.0
C28 C29 H29 118.6
C30 C29 C28 122.7(9)
C30 C29 H29 118.6
C29 C30 H30 119.0
C29 C30 C31 122.1(9)
C31 C30 H30 119.0
C26 C31 H31 122.1
C30 C31 C26 115.9(8)
C30 C31 H31 122.1
N4 C32 Ag1 126.3(6)
N4 C32 N5 105.6(7)
N5 C32 Ag1 128.0(6)
N5 C33 H33A 109.5
N5 C33 H33B 109.5
N5 C33 C34 110.7(7)
H33A C33 H33B 108.1
C34 C33 H33A 109.5
C34 C33 H33B 109.5
N6 C34 C33 117.1(8)
N6 C34 C38 122.9(9)
C38 C34 C33 120.0(9)
N6 C35 H35 117.8
N6 C35 C36 124.5(10)
C36 C35 H35 117.8
C35 C36 H36 121.2
C35 C36 C37 117.6(10)
C37 C36 H36 121.2
C36 C37 H37 120.2
C36 C37 C38 119.7(9)
C38 C37 H37 120.2
C34 C38 H38 121.1
C37 C38 C34 117.8(9)
C37 C38 H38 121.1
H39A C39 H39B 108.0
Cl1 C39 H39A 109.3
Cl1 C39 H39B 109.3
Cl2 C39 H39A 109.3
Cl2 C39 H39B 109.3
Cl2 C39 Cl1 111.5(9)
H39C C39' H39D 108.2
Cl1' C39' H39C 109.7
Cl1' C39' H39D 109.7
Cl2' C39' H39C 109.7
Cl2' C39' H39D 109.7
Cl2' C39' Cl1' 109.7(7)

loop_
_geom_bond_atom_site_label_1
_geom_bond_atom_site_label_2
_geom_bond_distance
Ag1 Ag2 3.2566(10)
Ag1 Br1 2.8752(13)
Ag1 Br2 2.5261(12)
Ag1 C32 2.109(9)
Ag2 Br1 2.4465(14)
Ag2 Br2 3.0842(13)
Ag2 C13 2.086(9)
N1 C1 1.321(13)
N1 C2 1.339(15)
N2 C6 1.453(11)
N2 C7 1.383(12)
N2 C13 1.349(12)
N3 C8 1.379(11)
N3 C13 1.362(11)
N3 C14 1.463(11)
N4 C25 1.463(10)
N4 C26 1.386(11)
N4 C32 1.353(11)
N5 C27 1.392(11)
N5 C32 1.356(11)
N5 C33 1.468(11)
N6 C34 1.321(12)
N6 C35 1.340(13)
C1 C5 1.382(14)
C1 C6 1.508(12)
C2 H2 0.9500
C2 C3 1.356(17)
C3 H3 0.9500
C3 C4 1.361(19)
C4 H4 0.9500
C4 C5 1.414(16)
C5 H5 0.9500
C6 H6A 0.9900
C6 H6B 0.9900
C7 C8 1.374(12)
C7 C12 1.387(13)
C8 C9 1.377(12)
C9 H9 0.9500
C9 C10 1.390(13)
C10 H10 0.9500
C10 C11 1.391(14)
C11 H11 0.9500
C11 C12 1.351(14)
C12 H12 0.9500
C14 H14A 0.9900
C14 H14B 0.9900
C14 C15 1.509(12)
C15 C16 1.384(12)
C15 C20 1.396(13)
C16 C17 1.399(12)
C16 C21 1.506(12)
C17 C18 1.397(12)
C17 C22 1.500(12)
C18 C19 1.412(11)
C18 C25 1.503(11)
C19 C20 1.391(12)
C19 C23 1.495(12)
C20 C24 1.522(12)
C21 H21A 0.9800
C21 H21B 0.9800
C21 H21C 0.9800
C22 H22A 0.9800
C22 H22B 0.9800
C22 H22C 0.9800
C23 H23A 0.9800
C23 H23B 0.9800
C23 H23C 0.9800
C24 H24A 0.9800
C24 H24B 0.9800
C24 H24C 0.9800
C25 H25A 0.9900
C25 H25B 0.9900
C26 C27 1.382(12)
C26 C31 1.396(13)
C27 C28 1.390(13)
C28 H28 0.9500
C28 C29 1.379(14)
C29 H29 0.9500
C29 C30 1.360(15)
C30 H30 0.9500
C30 C31 1.392(13)
C31 H31 0.9500
C33 H33A 0.9900
C33 H33B 0.9900
C33 C34 1.516(12)
C34 C38 1.399(13)
C35 H35 0.9500
C35 C36 1.364(15)
C36 H36 0.9500
C36 C37 1.382(16)
C37 H37 0.9500
C37 C38 1.383(15)
C38 H38 0.9500
C39 H39A 0.9900
C39 H39B 0.9900
C39 Cl1 1.772(10)
C39 Cl2 1.760(10)
C39' H39C 0.9900
C39' H39D 0.9900
C39' Cl1' 1.779(9)
C39' Cl2' 1.761(9)

loop_
_geom_torsion_atom_site_label_1
_geom_torsion_atom_site_label_2
_geom_torsion_atom_site_label_3
_geom_torsion_atom_site_label_4
_geom_torsion
N1 C1 C5 C4 2.0(15)
N1 C1 C6 N2 41.8(12)
N1 C2 C3 C4 2(2)
N2 C7 C8 N3 1.2(9)
N2 C7 C8 C9 -176.5(7)
N2 C7 C12 C11 177.4(9)
N3 C8 C9 C10 -178.6(9)
N3 C14 C15 C16 -78.0(11)
N3 C14 C15 C20 103.5(10)
N4 C26 C27 N5 -0.4(9)
N4 C26 C27 C28 -180.0(8)
N4 C26 C31 C30 -179.1(9)
N5 C27 C28 C29 179.7(9)
N5 C33 C34 N6 100.7(9)
N5 C33 C34 C38 -77.7(10)
N6 C34 C38 C37 2.0(14)
N6 C35 C36 C37 0.4(15)
C1 N1 C2 C3 -2.3(17)
C2 N1 C1 C5 0.1(15)
C2 N1 C1 C6 175.9(9)
C2 C3 C4 C5 0.0(19)
C3 C4 C5 C1 -2.0(17)
C5 C1 C6 N2 -142.1(9)
C6 N2 C7 C8 178.7(7)
C6 N2 C7 C12 0.8(15)
C6 N2 C13 Ag2 -3.4(12)
C6 N2 C13 N3 -179.2(7)
C6 C1 C5 C4 -173.8(9)
C7 N2 C6 C1 79.1(11)
C7 N2 C13 Ag2 176.5(6)
C7 N2 C13 N3 0.8(9)
C7 C8 C9 C10 -1.6(12)
C8 N3 C13 Ag2 -175.4(6)
C8 N3 C13 N2 0.0(9)
C8 N3 C14 C15 152.5(8)
C8 C7 C12 C11 -0.3(14)
C8 C9 C10 C11 0.2(13)
C9 C10 C11 C12 1.2(15)
C10 C11 C12 C7 -1.1(14)
C12 C7 C8 N3 179.3(8)
C12 C7 C8 C9 1.7(13)
C13 N2 C6 C1 -100.9(10)
C13 N2 C7 C8 -1.3(10)
C13 N2 C7 C12 -179.2(9)
C13 N3 C8 C7 -0.7(10)
C13 N3 C8 C9 176.6(9)
C13 N3 C14 C15 -34.5(13)
C14 N3 C8 C7 173.2(8)
C14 N3 C8 C9 -9.4(15)
C14 N3 C13 Ag2 10.8(13)
C14 N3 C13 N2 -173.8(8)
C14 C15 C16 C17 -175.2(8)
C14 C15 C16 C21 4.8(12)
C14 C15 C20 C19 171.6(8)
C14 C15 C20 C24 -7.1(13)
C15 C16 C17 C18 4.1(12)
C15 C16 C17 C22 -176.1(8)
C16 C15 C20 C19 -6.9(13)
C16 C15 C20 C24 174.4(8)
C16 C17 C18 C19 -7.9(12)
C16 C17 C18 C25 164.3(7)
C17 C18 C19 C20 4.4(12)
C17 C18 C19 C23 -173.1(8)
C17 C18 C25 N4 113.3(9)
C18 C19 C20 C15 3.1(12)
C18 C19 C20 C24 -178.2(8)
C19 C18 C25 N4 -74.3(10)
C20 C15 C16 C17 3.2(13)
C20 C15 C16 C21 -176.7(8)
C21 C16 C17 C18 -175.9(8)
C21 C16 C17 C22 3.9(12)
C22 C17 C18 C19 172.3(8)
C22 C17 C18 C25 -15.5(12)
C23 C19 C20 C15 -179.4(8)
C23 C19 C20 C24 -0.7(12)
C25 N4 C26 C27 -178.7(7)
C25 N4 C26 C31 0.5(14)
C25 N4 C32 Ag1 -4.8(12)
C25 N4 C32 N5 178.5(7)
C25 C18 C19 C20 -167.9(7)
C25 C18 C19 C23 14.6(11)
C26 N4 C25 C18 162.5(7)
C26 N4 C32 Ag1 175.8(6)
C26 N4 C32 N5 -0.8(9)
C26 C27 C28 C29 -0.8(13)
C27 N5 C32 Ag1 -176.0(6)
C27 N5 C32 N4 0.6(9)
C27 N5 C33 C34 -66.8(11)
C27 C26 C31 C30 -0.1(13)
C27 C28 C29 C30 0.1(14)
C28 C29 C30 C31 0.6(15)
C29 C30 C31 C26 -0.6(14)
C31 C26 C27 N5 -179.6(8)
C31 C26 C27 C28 0.8(13)
C32 N4 C25 C18 -16.8(12)
C32 N4 C26 C27 0.8(9)
C32 N4 C26 C31 179.9(9)
C32 N5 C27 C26 -0.1(9)
C32 N5 C27 C28 179.4(9)
C32 N5 C33 C34 105.1(10)
C33 N5 C27 C26 172.8(7)
C33 N5 C27 C28 -7.7(14)
C33 N5 C32 Ag1 11.3(12)
C33 N5 C32 N4 -172.1(7)
C33 C34 C38 C37 -179.7(9)
C34 N6 C35 C36 -0.4(14)
C35 N6 C34 C33 -179.3(8)
C35 N6 C34 C38 -0.9(13)
C35 C36 C37 C38 0.8(15)
C36 C37 C38 C34 -1.9(15)
